data_9010806
loop_
_publ_author_name
'Schwendtner, K.'
'Kolitsch, U.'

_publ_section_title
;Two new structure types: KFe3(AsO4)2(HAsO4)2 and K(H2O)M3+(H1.5AsO4)2(H2AsO4)
 (M3+ = Fe, Ga, In) - synthesis, crystal structure and spectroscopy
;
_journal_name_full 'European Journal of Mineralogy'
_journal_page_first 399
_journal_page_last 409
_journal_paper_doi 10.1127/0935-1221/2007/0019-1726
_journal_volume 19
_journal_year 2007
_chemical_formula_structural KFe3(AsO4)2(HAsO4)2
_chemical_formula_sum 'As4 Fe3 H2 K O16'
_space_group_IT_number 15
_symmetry_space_group_name_Hall '-C 2yc'
_symmetry_space_group_name_H-M 'C 1 2/c 1'
_cell_angle_alpha 90
_cell_angle_beta 100.42
_cell_angle_gamma 90
_cell_length_a 18.975
_cell_length_b 6.5850
_cell_length_c 10.955
_cell_formula_units_Z 4
_cell_volume 1346.257
_database_code_amcsd 0007220
_exptl_crystal_density_diffrn 3.771
_cod_original_formula_sum 'K Fe3 As4 O16 H2'
_cod_database_code 9010806
_amcsd_formula_title KFe3(AsO4)2(HAsO4)2

loop_
_space_group_symop_operation_xyz
x,y,z
1/2+x,1/2+y,z
x,-y,1/2+z
1/2+x,1/2-y,1/2+z
-x,y,1/2-z
1/2-x,1/2+y,1/2-z
-x,-y,-z
1/2-x,1/2-y,-z

loop_
_atom_site_label
_atom_site_fract_x
_atom_site_fract_y
_atom_site_fract_z
_atom_site_U_iso_or_equiv
K 0.00000 0.16102 0.25000 0.02280
Fe1 0.25000 0.75000 0.50000 0.00839
Fe2 0.14899 0.48042 0.22501 0.00839
As1 0.07767 0.66239 0.44770 0.00828
As2 0.30253 0.48144 0.27033 0.00790
O1 0.07989 0.49420 0.33470 0.01470
O2 0.14863 0.81670 0.46520 0.01100
O3 0.07116 0.54400 0.58020 0.01330
O4 0.00658 0.82660 0.40900 0.01460
O5 0.35359 0.67940 0.25270 0.01220
O6 0.35353 0.27900 0.31290 0.01240
O7 0.24002 0.52600 0.36370 0.00980
O8 0.23771 0.44250 0.13950 0.00990
H -0.03640 0.77200 0.40500 0.05000

loop_
_cod_related_entry_id
_cod_related_entry_database
_cod_related_entry_code
1 AMCSD 0007220
